data_9005074
loop_
_publ_author_name
'Comodi, P.'
'Mellini, M.'
'Ungaretti, L.'
'Zanazzi, P. F.'

_publ_section_title
;
 Compressibility and high pressure structure refinement
 of tremolite, pargasite and glaucophane
 Sample: pressure at 35 kbar
;
_journal_name_full 'European Journal of Mineralogy'
_journal_page_first 485
_journal_page_last 499
_journal_paper_doi 10.1127/ejm/3/3/0485
_journal_volume 3
_journal_year 1991
_chemical_formula_sum 'Al1.68 Ca0.198 Cr0.18 Fe0.21 H2 K0.02 Mg4.26 Na0.74 O24 Si6.62 Ti0.07'
_chemical_name_mineral Pargasite
_space_group_IT_number 12
_symmetry_space_group_name_Hall '-C 2y'
_symmetry_space_group_name_H-M 'C 1 2/m 1'
_cell_angle_alpha 90
_cell_angle_beta 105.6
_cell_angle_gamma 90
_cell_formula_units_Z 2
_cell_length_a 9.733
_cell_length_b 17.828
_cell_length_c 5.240
_cell_volume 875.750
_database_code_amcsd 0006419
_exptl_crystal_density_diffrn 2.924
_cod_original_formula_sum 'Na.74 K.02 Mg4.26 Fe.21 Al1.68 Cr.18 Ti.07 Ca.198 Si6.62 O24 H2'
_cod_database_code 9005074

loop_
_space_group_symop_operation_xyz
x,y,z
1/2+x,1/2+y,z
x,-y,z
1/2+x,1/2-y,z
-x,y,-z
1/2-x,1/2+y,-z
-x,-y,-z
1/2-x,1/2-y,-z

loop_
_atom_site_label
_atom_site_fract_x
_atom_site_fract_y
_atom_site_fract_z
_atom_site_occupancy
_atom_site_U_iso_or_equiv
_atom_site_type_symbol
_atom_site_attached_hydrogens
NaA 0.00000 0.50000 0.00000 0.74000 0.07600 Na 0
KA 0.00000 0.50000 0.00000 0.02000 0.07600 K 0
MgM1 0.00000 0.08840 0.50000 0.94500 0.00760 Mg 0
FeM1 0.00000 0.08840 0.50000 0.05500 0.00760 Fe 0
MgM2 0.00000 0.17490 0.00000 0.72500 0.00810 Mg 0
AlM2 0.00000 0.17490 0.00000 0.15000 0.00810 Al 0
CrM2 0.00000 0.17490 0.00000 0.09000 0.00810 Cr 0
TiM2 0.00000 0.17490 0.00000 0.03500 0.00810 Ti 0
MgM3 0.00000 0.00000 0.00000 0.92000 0.00720 Mg 0
FeM3 0.00000 0.00000 0.00000 0.08000 0.00720 Fe 0
CaM4 0.00000 0.27860 0.50000 0.09900 0.00750 Ca 0
FeM4 0.00000 0.27860 0.50000 0.01000 0.00750 Fe 0
SiT1 0.28130 0.08470 0.30580 0.65500 0.00540 Si 0
AlT1 0.28130 0.08470 0.30580 0.34500 0.00540 Al 0
SiT2 0.28590 0.17280 0.81130 1.00000 0.00490 Si 0
O1 0.10680 0.08690 0.21700 1.00000 0.00810 O 0
O2 0.11250 0.17160 0.73140 1.00000 0.01390 O 0
O-H3 0.11240 0.00000 0.71630 1.00000 0.01200 O 1
O4 0.36890 0.25080 0.78600 1.00000 0.01040 O 0
O5 0.35440 0.14130 0.12040 1.00000 0.01290 O 0
O6 0.34610 0.11510 0.61600 1.00000 0.01370 O 0
O7 0.34870 0.00000 0.27960 1.00000 0.01220 O 0

loop_
_cod_changelog_entry_id
_cod_changelog_entry_author
_cod_changelog_entry_date
_cod_changelog_entry_text
1
;cod-tools version 3.8.0
Id: cif_guess_AMCSD_atom_types 9574 2023-05-10 09:00:05Z saulius
;
2023-05-10T18:49:50+03:00
;Derived atom types and hydrogen counts
from atom names that follow the AMCSD naming convention
(Wat == water, O-H == hydroxyl).
;

loop_
_cod_related_entry_id
_cod_related_entry_database
_cod_related_entry_code
1 AMCSD 0006419
